data_4087633
loop_
_publ_author_name
'Wang, Xinke'
'Brosmer, Jonathan L.'
'Thevenon, Arnaud'
'Diaconescu, Paula L.'

_publ_section_title
;
 Highly Active Yttrium Catalysts for the Ring-Opening Polymerization of
 \e-Caprolactone and \d-Valerolactone
;
_journal_issue 19
_journal_name_full Organometallics
_journal_page_first 4700
_journal_paper_doi 10.1021/acs.organomet.5b00442
_journal_volume 34
_journal_year 2015
_chemical_formula_sum 'C80 H104 Cl2 Fe2 O4 S4 Y2'
_chemical_formula_weight 1618.29
_space_group_IT_number 13
_space_group_name_Hall '-P 2yc'
_space_group_name_H-M_alt 'P 1 2/c 1'
_symmetry_cell_setting monoclinic
_symmetry_space_group_name_H-M 'P 1 2/c 1'
_atom_sites_solution_hydrogens geom
_atom_sites_solution_primary direct
_atom_sites_solution_secondary difmap
_audit_creation_method SHELXL-97
_cell_angle_alpha 90.00
_cell_angle_beta 101.814(3)
_cell_angle_gamma 90.00
_cell_formula_units_Z 4
_cell_length_a 18.289(5)
_cell_length_b 15.117(4)
_cell_length_c 33.538(10)
_cell_measurement_temperature 100(2)
_cell_volume 9076(4)
_computing_structure_refinement 'SHELXL-97 (Sheldrick, 1997)'
_computing_structure_solution 'SHELXS-97 (Sheldrick, 1990)'
_diffrn_ambient_temperature 100(2)
_diffrn_measured_fraction_theta_full 0.996
_diffrn_measured_fraction_theta_max 0.996
_diffrn_measurement_device_type 'Bruker APEX-II'
_diffrn_radiation_monochromator graphite
_diffrn_radiation_source 'fine-focus sealed tube'
_diffrn_radiation_type MoK\a
_diffrn_radiation_wavelength 0.71073
_diffrn_reflns_av_R_equivalents 0.0544
_diffrn_reflns_av_sigmaI/netI 0.0482
_diffrn_reflns_limit_h_max 21
_diffrn_reflns_limit_h_min -21
_diffrn_reflns_limit_k_max 17
_diffrn_reflns_limit_k_min -17
_diffrn_reflns_limit_l_max 39
_diffrn_reflns_limit_l_min -39
_diffrn_reflns_number 70856
_diffrn_reflns_theta_full 25.00
_diffrn_reflns_theta_max 25.00
_diffrn_reflns_theta_min 3.64
_exptl_absorpt_coefficient_mu 1.771
_exptl_absorpt_correction_T_max 0.8569
_exptl_absorpt_correction_T_min 0.7896
_exptl_absorpt_correction_type multi-scan
_exptl_absorpt_process_details 'Bruker AXS area detector scaling and absorption correction'
_exptl_crystal_density_diffrn 1.184
_exptl_crystal_density_method 'not measured'
_exptl_crystal_description block
_exptl_crystal_F_000 3376
_exptl_crystal_size_max 0.14
_exptl_crystal_size_mid 0.12
_exptl_crystal_size_min 0.09
_refine_diff_density_max 0.841
_refine_diff_density_min -0.459
_refine_diff_density_rms 0.092
_refine_ls_extinction_method none
_refine_ls_goodness_of_fit_ref 1.040
_refine_ls_hydrogen_treatment constr
_refine_ls_matrix_type full
_refine_ls_number_parameters 871
_refine_ls_number_reflns 15910
_refine_ls_number_restraints 0
_refine_ls_restrained_S_all 1.040
_refine_ls_R_factor_all 0.0671
_refine_ls_R_factor_gt 0.0460
_refine_ls_shift/su_max 0.001
_refine_ls_shift/su_mean 0.000
_refine_ls_structure_factor_coef Fsqd
_refine_ls_weighting_details 'calc w=1/[\s^2^(Fo^2^)+(0.0646P)^2^+8.7520P] where P=(Fo^2^+2Fc^2^)/3'
_refine_ls_weighting_scheme calc
_refine_ls_wR_factor_gt 0.1179
_refine_ls_wR_factor_ref 0.1258
_reflns_number_gt 11762
_reflns_number_total 15910
_reflns_threshold_expression >2sigma(I)
_cod_data_source_file om5b00442_si_002.cif
_cod_data_source_block pld1245sm
_cod_original_sg_symbol_H-M P2/c
_cod_database_code 4087633

loop_
_symmetry_equiv_pos_as_xyz
'x, y, z'
'-x, y, -z+1/2'
'-x, -y, -z'
'x, -y, z-1/2'

loop_
_atom_site_label
_atom_site_type_symbol
_atom_site_fract_x
_atom_site_fract_y
_atom_site_fract_z
_atom_site_U_iso_or_equiv
_atom_site_adp_type
_atom_site_occupancy
_atom_site_symmetry_multiplicity
_atom_site_calc_flag
_atom_site_refinement_flags
Y1 Y 0.015320(18) 0.66432(2) 0.191519(11) 0.01235(10) Uani 1 1 d .
Y2 Y 0.482010(18) 0.23323(2) 0.307688(11) 0.01244(10) Uani 1 1 d .
Fe1 Fe 0.23211(3) 0.53759(4) 0.155232(17) 0.01690(14) Uani 1 1 d .
Fe2 Fe 0.25880(3) 0.36447(3) 0.334792(17) 0.01546(13) Uani 1 1 d .
Cl1 Cl 0.09633(5) 0.64310(6) 0.26820(3) 0.0177(2) Uani 1 1 d .
Cl2 Cl 0.40338(5) 0.25118(6) 0.23025(3) 0.0178(2) Uani 1 1 d .
S1 S 0.14113(5) 0.72625(6) 0.16045(3) 0.0157(2) Uani 1 1 d .
S2 S 0.08409(5) 0.48637(6) 0.19093(3) 0.0157(2) Uani 1 1 d .
S3 S 0.41445(5) 0.41151(6) 0.30453(3) 0.0143(2) Uani 1 1 d .
S4 S 0.35389(5) 0.17313(6) 0.33611(3) 0.0169(2) Uani 1 1 d .
O1 O 0.01080(12) 0.80093(17) 0.18661(8) 0.0163(6) Uani 1 1 d .
O2 O -0.04694(13) 0.60222(17) 0.14064(8) 0.0164(6) Uani 1 1 d .
O3 O 0.54051(13) 0.29627(16) 0.35905(8) 0.0164(6) Uani 1 1 d .
O4 O 0.48686(13) 0.09752(16) 0.31352(8) 0.0168(6) Uani 1 1 d .
C1 C 0.2244(2) 0.6647(2) 0.17178(12) 0.0181(9) Uani 1 1 d .
C2 C 0.2764(2) 0.6577(2) 0.14541(13) 0.0200(9) Uani 1 1 d .
H2 H 0.2724 0.6878 0.1185 0.024 Uiso 1 1 calc R
C3 C 0.3340(2) 0.5997(3) 0.16412(14) 0.0246(10) Uani 1 1 d .
H3 H 0.3775 0.5807 0.1523 0.029 Uiso 1 1 calc R
C4 C 0.3191(2) 0.5717(3) 0.20180(13) 0.0241(10) Uani 1 1 d .
H4 H 0.3502 0.5297 0.2212 0.029 Uiso 1 1 calc R
C5 C 0.2505(2) 0.6118(2) 0.20695(12) 0.0186(9) Uani 1 1 d .
H5 H 0.2259 0.6044 0.2308 0.022 Uiso 1 1 calc R
C6 C 0.1404(2) 0.4644(3) 0.15550(12) 0.0197(9) Uani 1 1 d .
C7 C 0.1351(2) 0.5045(3) 0.11609(12) 0.0231(9) Uani 1 1 d .
H7 H 0.0955 0.5462 0.1024 0.028 Uiso 1 1 calc R
C8 C 0.1967(2) 0.4736(3) 0.10045(14) 0.0344(11) Uani 1 1 d .
H8 H 0.2089 0.4917 0.0739 0.041 Uiso 1 1 calc R
C9 C 0.2399(2) 0.4157(3) 0.12924(16) 0.0370(12) Uani 1 1 d .
H9 H 0.2872 0.3856 0.1263 0.044 Uiso 1 1 calc R
C10 C 0.2050(2) 0.4089(3) 0.16356(15) 0.0263(10) Uani 1 1 d .
H10 H 0.2227 0.3725 0.1886 0.032 Uiso 1 1 calc R
C11 C 0.1644(2) 0.8171(2) 0.19758(13) 0.0184(9) Uani 1 1 d .
H11A H 0.1601 0.7958 0.2249 0.022 Uiso 1 1 calc R
H11B H 0.2167 0.8359 0.1989 0.022 Uiso 1 1 calc R
C12 C 0.11311(19) 0.8948(2) 0.18588(11) 0.0143(8) Uani 1 1 d .
C13 C 0.1431(2) 0.9779(2) 0.18205(11) 0.0163(8) Uani 1 1 d .
H13 H 0.1956 0.9842 0.1848 0.020 Uiso 1 1 calc R
C14 C 0.0974(2) 1.0523(3) 0.17420(12) 0.0189(9) Uani 1 1 d .
C15 C 0.1268(2) 1.1456(3) 0.17037(14) 0.0258(10) Uani 1 1 d .
C16 C 0.0969(3) 1.1804(3) 0.12795(17) 0.0506(15) Uani 1 1 d .
H16A H 0.1207 1.1488 0.1085 0.076 Uiso 1 1 calc R
H16B H 0.1080 1.2437 0.1270 0.076 Uiso 1 1 calc R
H16C H 0.0428 1.1713 0.1208 0.076 Uiso 1 1 calc R
C17 C 0.0994(3) 1.2065(3) 0.20131(17) 0.0399(13) Uani 1 1 d .
H17A H 0.1203 1.2659 0.2000 0.060 Uiso 1 1 calc R
H17B H 0.1159 1.1825 0.2288 0.060 Uiso 1 1 calc R
H17C H 0.0448 1.2097 0.1947 0.060 Uiso 1 1 calc R
C18 C 0.2125(2) 1.1490(3) 0.18012(17) 0.0385(13) Uani 1 1 d .
H18A H 0.2320 1.1122 0.1606 0.058 Uiso 1 1 calc R
H18B H 0.2312 1.1268 0.2078 0.058 Uiso 1 1 calc R
H18C H 0.2290 1.2103 0.1782 0.058 Uiso 1 1 calc R
C19 C 0.0206(2) 1.0387(2) 0.17040(12) 0.0187(9) Uani 1 1 d .
H19 H -0.0113 1.0887 0.1652 0.022 Uiso 1 1 calc R
C20 C -0.0120(2) 0.9566(2) 0.17377(12) 0.0162(8) Uani 1 1 d .
C21 C -0.0966(2) 0.9478(3) 0.17012(12) 0.0197(9) Uani 1 1 d .
C22 C -0.1371(2) 1.0365(3) 0.16027(14) 0.0251(10) Uani 1 1 d .
H22A H -0.1265 1.0602 0.1348 0.038 Uiso 1 1 calc R
H22B H -0.1196 1.0785 0.1825 0.038 Uiso 1 1 calc R
H22C H -0.1910 1.0277 0.1572 0.038 Uiso 1 1 calc R
C23 C -0.1295(2) 0.8842(3) 0.13601(13) 0.0250(10) Uani 1 1 d .
H23A H -0.1195 0.9062 0.1102 0.037 Uiso 1 1 calc R
H23B H -0.1836 0.8797 0.1340 0.037 Uiso 1 1 calc R
H23C H -0.1067 0.8257 0.1418 0.037 Uiso 1 1 calc R
C24 C -0.1121(2) 0.9160(3) 0.21146(13) 0.0240(9) Uani 1 1 d .
H24A H -0.1660 0.9084 0.2092 0.036 Uiso 1 1 calc R
H24B H -0.0934 0.9600 0.2325 0.036 Uiso 1 1 calc R
H24C H -0.0868 0.8594 0.2188 0.036 Uiso 1 1 calc R
C25 C 0.03561(19) 0.8829(2) 0.18203(11) 0.0135(8) Uani 1 1 d .
C26 C -0.00455(19) 0.4311(3) 0.16938(12) 0.0175(8) Uani 1 1 d .
H26A H 0.0032 0.3665 0.1725 0.021 Uiso 1 1 calc R
H26B H -0.0415 0.4482 0.1858 0.021 Uiso 1 1 calc R
C27 C -0.03808(19) 0.4498(2) 0.12537(12) 0.0157(8) Uani 1 1 d .
C28 C -0.0494(2) 0.3807(3) 0.09779(12) 0.0187(9) Uani 1 1 d .
H28 H -0.0327 0.3231 0.1067 0.022 Uiso 1 1 calc R
C29 C -0.0844(2) 0.3931(3) 0.05746(12) 0.0217(9) Uani 1 1 d .
C30 C -0.1000(2) 0.3144(3) 0.02793(13) 0.0273(10) Uani 1 1 d .
C31 C -0.1274(3) 0.3442(3) -0.01622(14) 0.0459(14) Uani 1 1 d .
H31A H -0.1361 0.2922 -0.0340 0.069 Uiso 1 1 calc R
H31B H -0.0896 0.3821 -0.0244 0.069 Uiso 1 1 calc R
H31C H -0.1742 0.3774 -0.0185 0.069 Uiso 1 1 calc R
C32 C -0.1601(3) 0.2558(4) 0.04047(18) 0.0568(17) Uani 1 1 d .
H32A H -0.2055 0.2908 0.0398 0.085 Uiso 1 1 calc R
H32B H -0.1417 0.2332 0.0681 0.085 Uiso 1 1 calc R
H32C H -0.1715 0.2061 0.0215 0.085 Uiso 1 1 calc R
C33 C -0.0294(3) 0.2593(3) 0.02944(14) 0.0371(12) Uani 1 1 d .
H33A H -0.0390 0.2140 0.0081 0.056 Uiso 1 1 calc R
H33B H -0.0152 0.2308 0.0562 0.056 Uiso 1 1 calc R
H33C H 0.0113 0.2979 0.0250 0.056 Uiso 1 1 calc R
C34 C -0.1059(2) 0.4798(3) 0.04567(12) 0.0197(9) Uani 1 1 d .
H34 H -0.1294 0.4898 0.0181 0.024 Uiso 1 1 calc R
C35 C -0.0949(2) 0.5520(3) 0.07193(12) 0.0178(8) Uani 1 1 d .
C36 C -0.1219(2) 0.6446(3) 0.05707(12) 0.0214(9) Uani 1 1 d .
C37 C -0.1541(2) 0.6466(3) 0.01052(13) 0.0301(10) Uani 1 1 d .
H37A H -0.1155 0.6276 -0.0041 0.045 Uiso 1 1 calc R
H37B H -0.1701 0.7069 0.0022 0.045 Uiso 1 1 calc R
H37C H -0.1970 0.6065 0.0040 0.045 Uiso 1 1 calc R
C38 C -0.1846(2) 0.6742(3) 0.07857(13) 0.0232(9) Uani 1 1 d .
H38A H -0.1998 0.7347 0.0703 0.035 Uiso 1 1 calc R
H38B H -0.1664 0.6722 0.1081 0.035 Uiso 1 1 calc R
H38C H -0.2275 0.6344 0.0709 0.035 Uiso 1 1 calc R
C39 C -0.0574(2) 0.7129(3) 0.06545(12) 0.0247(10) Uani 1 1 d .
H39A H -0.0163 0.6924 0.0531 0.037 Uiso 1 1 calc R
H39B H -0.0396 0.7195 0.0949 0.037 Uiso 1 1 calc R
H39C H -0.0755 0.7701 0.0536 0.037 Uiso 1 1 calc R
C40 C -0.06040(19) 0.5364(2) 0.11282(11) 0.0145(8) Uani 1 1 d .
C41 C 0.50113(19) 0.4674(2) 0.32854(11) 0.0150(8) Uani 1 1 d .
H41A H 0.5399 0.4516 0.3131 0.018 Uiso 1 1 calc R
H41B H 0.4927 0.5319 0.3254 0.018 Uiso 1 1 calc R
C42 C 0.53217(18) 0.4489(2) 0.37273(11) 0.0141(8) Uani 1 1 d .
C43 C 0.54427(19) 0.5195(2) 0.39989(11) 0.0152(8) Uani 1 1 d .
H43 H 0.5270 0.5766 0.3906 0.018 Uiso 1 1 calc R
C44 C 0.5809(2) 0.5088(3) 0.44015(12) 0.0174(8) Uani 1 1 d .
C45 C 0.5966(2) 0.5898(3) 0.46818(12) 0.0226(9) Uani 1 1 d .
C46 C 0.5228(2) 0.6316(3) 0.47397(14) 0.0317(11) Uani 1 1 d .
H46A H 0.4919 0.6462 0.4473 0.048 Uiso 1 1 calc R
H46B H 0.5334 0.6856 0.4903 0.048 Uiso 1 1 calc R
H46C H 0.4960 0.5896 0.4880 0.048 Uiso 1 1 calc R
C47 C 0.6403(2) 0.6585(3) 0.44861(13) 0.0304(11) Uani 1 1 d .
H47A H 0.6859 0.6313 0.4431 0.046 Uiso 1 1 calc R
H47B H 0.6536 0.7086 0.4672 0.046 Uiso 1 1 calc R
H47C H 0.6092 0.6793 0.4230 0.046 Uiso 1 1 calc R
C48 C 0.6431(3) 0.5678(3) 0.51034(13) 0.0361(12) Uani 1 1 d .
H48A H 0.6900 0.5398 0.5074 0.054 Uiso 1 1 calc R
H48B H 0.6150 0.5273 0.5244 0.054 Uiso 1 1 calc R
H48C H 0.6540 0.6224 0.5263 0.054 Uiso 1 1 calc R
C49 C 0.6024(2) 0.4238(3) 0.45269(11) 0.0170(8) Uani 1 1 d .
H49 H 0.6273 0.4154 0.4802 0.020 Uiso 1 1 calc R
C50 C 0.58970(19) 0.3491(2) 0.42724(12) 0.0169(8) Uani 1 1 d .
C51 C 0.6153(2) 0.2559(3) 0.44290(12) 0.0215(9) Uani 1 1 d .
C52 C 0.5488(2) 0.1911(3) 0.43571(13) 0.0259(10) Uani 1 1 d .
H52A H 0.5292 0.1849 0.4064 0.039 Uiso 1 1 calc R
H52B H 0.5095 0.2140 0.4489 0.039 Uiso 1 1 calc R
H52C H 0.5655 0.1333 0.4473 0.039 Uiso 1 1 calc R
C53 C 0.6768(2) 0.2232(3) 0.42144(14) 0.0281(10) Uani 1 1 d .
H53A H 0.6589 0.2263 0.3919 0.042 Uiso 1 1 calc R
H53B H 0.6897 0.1619 0.4294 0.042 Uiso 1 1 calc R
H53C H 0.7212 0.2607 0.4293 0.042 Uiso 1 1 calc R
C54 C 0.6479(2) 0.2551(3) 0.48888(13) 0.0296(10) Uani 1 1 d .
H54A H 0.6622 0.1946 0.4976 0.044 Uiso 1 1 calc R
H54B H 0.6102 0.2767 0.5035 0.044 Uiso 1 1 calc R
H54C H 0.6919 0.2935 0.4948 0.044 Uiso 1 1 calc R
C55 C 0.55407(19) 0.3631(2) 0.38623(11) 0.0143(8) Uani 1 1 d .
C56 C 0.33267(19) 0.0803(2) 0.29973(12) 0.0165(8) Uani 1 1 d .
H56A H 0.2803 0.0612 0.2980 0.020 Uiso 1 1 calc R
H56B H 0.3376 0.1007 0.2724 0.020 Uiso 1 1 calc R
C57 C 0.3841(2) 0.0026(2) 0.31222(12) 0.0165(8) Uani 1 1 d .
C58 C 0.3545(2) -0.0810(3) 0.31506(12) 0.0191(9) Uani 1 1 d .
H58 H 0.3020 -0.0876 0.3119 0.023 Uiso 1 1 calc R
C59 C 0.3996(2) -0.1547(2) 0.32244(12) 0.0190(9) Uani 1 1 d .
C60 C 0.3697(2) -0.2497(3) 0.32431(14) 0.0253(10) Uani 1 1 d .
C61 C 0.2847(2) -0.2532(3) 0.31462(16) 0.0323(11) Uani 1 1 d .
H61A H 0.2661 -0.2326 0.2867 0.048 Uiso 1 1 calc R
H61B H 0.2651 -0.2151 0.3336 0.048 Uiso 1 1 calc R
H61C H 0.2682 -0.3142 0.3173 0.048 Uiso 1 1 calc R
C62 C 0.3986(2) -0.3074(3) 0.29285(16) 0.0368(12) Uani 1 1 d .
H62A H 0.3799 -0.2838 0.2654 0.055 Uiso 1 1 calc R
H62B H 0.3809 -0.3682 0.2943 0.055 Uiso 1 1 calc R
H62C H 0.4533 -0.3067 0.2988 0.055 Uiso 1 1 calc R
C63 C 0.3979(2) -0.2878(3) 0.36724(15) 0.0381(12) Uani 1 1 d .
H63A H 0.3831 -0.3500 0.3677 0.057 Uiso 1 1 calc R
H63B H 0.3761 -0.2543 0.3870 0.057 Uiso 1 1 calc R
H63C H 0.4525 -0.2833 0.3744 0.057 Uiso 1 1 calc R
C64 C 0.4760(2) -0.1408(3) 0.32831(12) 0.0183(9) Uani 1 1 d .
H64 H 0.5078 -0.1909 0.3342 0.022 Uiso 1 1 calc R
C65 C 0.50946(19) -0.0590(2) 0.32619(12) 0.0162(8) Uani 1 1 d .
C66 C 0.5946(2) -0.0493(2) 0.33075(13) 0.0189(9) Uani 1 1 d .
C67 C 0.6258(2) 0.0163(3) 0.36514(14) 0.0298(11) Uani 1 1 d .
H67A H 0.6804 0.0185 0.3690 0.045 Uiso 1 1 calc R
H67B H 0.6120 -0.0032 0.3905 0.045 Uiso 1 1 calc R
H67C H 0.6051 0.0753 0.3579 0.045 Uiso 1 1 calc R
C68 C 0.6112(2) -0.0190(3) 0.28982(14) 0.0271(10) Uani 1 1 d .
H68A H 0.5911 -0.0624 0.2687 0.041 Uiso 1 1 calc R
H68B H 0.6654 -0.0141 0.2922 0.041 Uiso 1 1 calc R
H68C H 0.5879 0.0387 0.2825 0.041 Uiso 1 1 calc R
C69 C 0.6349(2) -0.1379(3) 0.34183(14) 0.0262(10) Uani 1 1 d .
H69A H 0.6193 -0.1801 0.3196 0.039 Uiso 1 1 calc R
H69B H 0.6221 -0.1612 0.3668 0.039 Uiso 1 1 calc R
H69C H 0.6890 -0.1288 0.3462 0.039 Uiso 1 1 calc R
C70 C 0.4614(2) 0.0149(2) 0.31739(12) 0.0157(8) Uani 1 1 d .
C71 C 0.3506(2) 0.4383(2) 0.33559(12) 0.0162(8) Uani 1 1 d .
C72 C 0.3496(2) 0.4083(3) 0.37545(12) 0.0215(9) Uani 1 1 d .
H72 H 0.3884 0.3708 0.3930 0.026 Uiso 1 1 calc R
C73 C 0.2831(2) 0.4420(3) 0.38598(13) 0.0286(10) Uani 1 1 d .
H73 H 0.2664 0.4309 0.4121 0.034 Uiso 1 1 calc R
C74 C 0.2442(2) 0.4924(3) 0.35276(13) 0.0257(10) Uani 1 1 d .
H74 H 0.1950 0.5225 0.3514 0.031 Uiso 1 1 calc R
C75 C 0.2851(2) 0.4906(2) 0.32136(13) 0.0200(9) Uani 1 1 d .
H75 H 0.2710 0.5204 0.2942 0.024 Uiso 1 1 calc R
C76 C 0.2711(2) 0.2348(2) 0.32287(13) 0.0198(9) Uani 1 1 d .
C77 C 0.2440(2) 0.2816(3) 0.28564(13) 0.0213(9) Uani 1 1 d .
H77 H 0.2691 0.2860 0.2619 0.026 Uiso 1 1 calc R
C78 C 0.1745(2) 0.3215(3) 0.28911(15) 0.0291(11) Uani 1 1 d .
H78 H 0.1426 0.3597 0.2681 0.035 Uiso 1 1 calc R
C79 C 0.1591(2) 0.2983(3) 0.32746(15) 0.0291(11) Uani 1 1 d .
H79 H 0.1147 0.3181 0.3382 0.035 Uiso 1 1 calc R
C80 C 0.2181(2) 0.2446(3) 0.34883(14) 0.0264(10) Uani 1 1 d .
H80 H 0.2221 0.2189 0.3767 0.032 Uiso 1 1 calc R

loop_
_atom_site_aniso_label
_atom_site_aniso_U_11
_atom_site_aniso_U_22
_atom_site_aniso_U_33
_atom_site_aniso_U_23
_atom_site_aniso_U_13
_atom_site_aniso_U_12
Y1 0.01184(18) 0.01044(19) 0.0156(2) 0.00067(15) 0.00473(15) 0.00034(14)
Y2 0.01129(18) 0.00924(19) 0.0172(2) 0.00025(15) 0.00392(15) 0.00008(14)
Fe1 0.0145(3) 0.0114(3) 0.0268(3) -0.0022(2) 0.0090(2) 0.0008(2)
Fe2 0.0132(3) 0.0108(3) 0.0234(3) -0.0003(2) 0.0060(2) 0.0017(2)
Cl1 0.0120(4) 0.0245(5) 0.0174(5) -0.0002(4) 0.0049(4) 0.0027(4)
Cl2 0.0115(4) 0.0225(5) 0.0195(5) -0.0018(4) 0.0037(4) 0.0028(4)
S1 0.0141(5) 0.0122(5) 0.0228(5) 0.0005(4) 0.0081(4) 0.0016(4)
S2 0.0142(5) 0.0128(5) 0.0204(5) 0.0011(4) 0.0043(4) -0.0003(4)
S3 0.0136(4) 0.0118(5) 0.0169(5) 0.0001(4) 0.0018(4) -0.0001(4)
S4 0.0131(4) 0.0109(5) 0.0282(6) 0.0004(4) 0.0078(4) 0.0025(4)
O1 0.0101(12) 0.0187(15) 0.0227(15) 0.0014(12) 0.0097(11) 0.0019(10)
O2 0.0165(13) 0.0152(14) 0.0172(14) 0.0002(11) 0.0023(11) 0.0009(10)
O3 0.0171(13) 0.0137(14) 0.0174(14) -0.0017(11) 0.0012(11) 0.0001(11)
O4 0.0157(13) 0.0045(13) 0.0306(16) 0.0013(11) 0.0058(12) 0.0020(10)
C1 0.0131(18) 0.015(2) 0.028(2) -0.0018(17) 0.0082(17) 0.0027(15)
C2 0.0176(19) 0.013(2) 0.033(2) 0.0011(18) 0.0141(18) -0.0038(15)
C3 0.0133(19) 0.018(2) 0.046(3) -0.007(2) 0.0141(19) -0.0017(16)
C4 0.014(2) 0.021(2) 0.035(3) -0.0058(19) 0.0003(18) 0.0051(16)
C5 0.0131(18) 0.017(2) 0.025(2) -0.0018(17) 0.0027(17) 0.0026(15)
C6 0.020(2) 0.013(2) 0.029(2) -0.0044(18) 0.0092(18) -0.0042(16)
C7 0.021(2) 0.026(2) 0.023(2) -0.0063(18) 0.0066(18) -0.0049(17)
C8 0.034(3) 0.039(3) 0.034(3) -0.018(2) 0.017(2) -0.011(2)
C9 0.031(2) 0.022(2) 0.067(4) -0.019(2) 0.030(3) -0.005(2)
C10 0.019(2) 0.011(2) 0.052(3) -0.005(2) 0.012(2) -0.0003(16)
C11 0.0131(18) 0.011(2) 0.030(2) -0.0005(17) 0.0018(17) 0.0002(15)
C12 0.0149(18) 0.0113(19) 0.017(2) -0.0006(16) 0.0048(16) 0.0016(15)
C13 0.0135(18) 0.012(2) 0.023(2) 0.0020(16) 0.0030(16) 0.0011(15)
C14 0.0167(19) 0.017(2) 0.023(2) 0.0018(17) 0.0038(17) -0.0014(16)
C15 0.021(2) 0.015(2) 0.040(3) 0.0052(19) 0.0018(19) -0.0008(17)
C16 0.056(3) 0.033(3) 0.058(4) 0.017(3) 0.001(3) -0.016(3)
C17 0.038(3) 0.015(2) 0.066(4) -0.007(2) 0.010(3) -0.003(2)
C18 0.019(2) 0.018(2) 0.078(4) 0.003(2) 0.008(2) -0.0051(18)
C19 0.0175(19) 0.0086(19) 0.029(2) 0.0017(17) 0.0017(17) 0.0069(15)
C20 0.0144(18) 0.012(2) 0.021(2) 0.0004(17) 0.0027(16) 0.0027(15)
C21 0.0126(19) 0.018(2) 0.029(2) -0.0008(18) 0.0072(17) 0.0032(16)
C22 0.0150(19) 0.022(2) 0.038(3) 0.004(2) 0.0034(18) 0.0063(17)
C23 0.0124(19) 0.027(2) 0.035(3) -0.002(2) 0.0037(18) -0.0005(17)
C24 0.017(2) 0.023(2) 0.034(3) 0.0024(19) 0.0113(18) 0.0040(17)
C25 0.0142(18) 0.013(2) 0.015(2) 0.0012(16) 0.0071(15) -0.0066(15)
C26 0.0143(18) 0.017(2) 0.022(2) 0.0014(17) 0.0058(16) -0.0042(15)
C27 0.0099(17) 0.016(2) 0.023(2) 0.0012(17) 0.0068(16) -0.0004(15)
C28 0.0171(19) 0.014(2) 0.025(2) -0.0008(17) 0.0032(17) -0.0011(16)
C29 0.018(2) 0.026(2) 0.023(2) -0.0091(18) 0.0070(17) 0.0010(17)
C30 0.029(2) 0.025(2) 0.029(3) -0.011(2) 0.010(2) -0.0003(19)
C31 0.057(3) 0.041(3) 0.033(3) -0.019(2) -0.006(2) 0.015(3)
C32 0.056(3) 0.056(4) 0.065(4) -0.037(3) 0.029(3) -0.032(3)
C33 0.051(3) 0.035(3) 0.028(3) -0.003(2) 0.013(2) 0.017(2)
C34 0.0166(19) 0.024(2) 0.018(2) -0.0010(18) 0.0040(17) 0.0021(17)
C35 0.0141(18) 0.018(2) 0.022(2) 0.0021(17) 0.0051(16) 0.0007(15)
C36 0.020(2) 0.024(2) 0.018(2) 0.0032(18) 0.0010(17) 0.0023(17)
C37 0.036(2) 0.030(3) 0.022(2) 0.005(2) 0.001(2) 0.001(2)
C38 0.018(2) 0.022(2) 0.028(2) 0.0037(18) 0.0010(18) 0.0047(17)
C39 0.029(2) 0.026(2) 0.019(2) 0.0058(18) 0.0042(18) -0.0044(18)
C40 0.0127(18) 0.016(2) 0.016(2) -0.0022(16) 0.0052(15) -0.0011(15)
C41 0.0154(18) 0.0097(19) 0.020(2) -0.0018(16) 0.0041(16) -0.0018(15)
C42 0.0083(17) 0.015(2) 0.019(2) 0.0005(16) 0.0020(15) -0.0017(14)
C43 0.0137(18) 0.013(2) 0.019(2) 0.0014(16) 0.0049(16) -0.0016(15)
C44 0.0155(19) 0.019(2) 0.020(2) -0.0027(17) 0.0066(16) -0.0039(16)
C45 0.027(2) 0.019(2) 0.022(2) -0.0034(18) 0.0071(18) -0.0054(17)
C46 0.038(3) 0.030(3) 0.030(3) -0.009(2) 0.015(2) -0.004(2)
C47 0.039(3) 0.023(2) 0.029(3) -0.006(2) 0.008(2) -0.0117(19)
C48 0.049(3) 0.031(3) 0.023(2) -0.006(2) -0.004(2) -0.006(2)
C49 0.0160(19) 0.023(2) 0.012(2) 0.0024(17) 0.0010(16) -0.0050(16)
C50 0.0129(18) 0.018(2) 0.021(2) 0.0008(17) 0.0044(16) -0.0019(15)
C51 0.026(2) 0.014(2) 0.021(2) 0.0038(17) -0.0031(18) -0.0005(17)
C52 0.026(2) 0.019(2) 0.030(2) 0.0084(19) 0.0005(19) -0.0053(18)
C53 0.028(2) 0.020(2) 0.034(3) 0.0031(19) 0.002(2) 0.0045(18)
C54 0.038(3) 0.019(2) 0.029(3) 0.0026(19) -0.001(2) 0.0010(19)
C55 0.0101(17) 0.015(2) 0.019(2) -0.0046(17) 0.0042(15) -0.0018(15)
C56 0.0110(18) 0.013(2) 0.026(2) 0.0000(17) 0.0043(16) 0.0012(15)
C57 0.0142(19) 0.012(2) 0.025(2) -0.0032(17) 0.0071(16) 0.0025(15)
C58 0.0142(19) 0.017(2) 0.027(2) 0.0002(17) 0.0048(17) -0.0021(16)
C59 0.0158(19) 0.012(2) 0.028(2) -0.0006(17) 0.0019(17) 0.0016(15)
C60 0.017(2) 0.011(2) 0.046(3) 0.0049(19) 0.0006(19) 0.0002(16)
C61 0.020(2) 0.013(2) 0.061(3) 0.001(2) 0.002(2) -0.0055(17)
C62 0.032(2) 0.019(2) 0.058(3) -0.009(2) 0.006(2) -0.0044(19)
C63 0.032(3) 0.022(2) 0.057(3) 0.017(2) -0.001(2) -0.004(2)
C64 0.0139(18) 0.013(2) 0.028(2) 0.0025(17) 0.0042(17) 0.0031(15)
C65 0.0122(18) 0.016(2) 0.020(2) -0.0007(17) 0.0020(16) 0.0001(15)
C66 0.0136(19) 0.0087(19) 0.035(2) -0.0016(17) 0.0055(17) 0.0031(15)
C67 0.014(2) 0.023(2) 0.049(3) -0.008(2) -0.0025(19) 0.0017(17)
C68 0.017(2) 0.021(2) 0.046(3) 0.008(2) 0.013(2) 0.0032(17)
C69 0.0138(19) 0.018(2) 0.045(3) 0.000(2) 0.0009(19) 0.0025(16)
C70 0.0165(19) 0.0101(19) 0.020(2) -0.0027(16) 0.0030(16) 0.0030(15)
C71 0.0160(19) 0.0115(19) 0.021(2) -0.0049(16) 0.0044(16) -0.0031(15)
C72 0.021(2) 0.024(2) 0.019(2) -0.0013(18) 0.0033(17) -0.0025(17)
C73 0.024(2) 0.037(3) 0.026(2) -0.011(2) 0.0089(19) -0.0055(19)
C74 0.025(2) 0.016(2) 0.038(3) -0.0087(19) 0.010(2) 0.0051(17)
C75 0.0149(19) 0.011(2) 0.034(3) 0.0006(18) 0.0052(18) -0.0005(15)
C76 0.0142(19) 0.009(2) 0.038(3) 0.0022(18) 0.0112(18) -0.0014(15)
C77 0.0160(19) 0.015(2) 0.031(2) -0.0063(18) 0.0013(18) 0.0013(16)
C78 0.015(2) 0.023(2) 0.046(3) -0.008(2) -0.003(2) 0.0043(17)
C79 0.014(2) 0.017(2) 0.060(3) -0.006(2) 0.015(2) -0.0006(17)
C80 0.023(2) 0.013(2) 0.048(3) 0.001(2) 0.021(2) 0.0030(17)

loop_
_atom_type_symbol
_atom_type_description
_atom_type_scat_dispersion_real
_atom_type_scat_dispersion_imag
_atom_type_scat_source
C C 0.0033 0.0016 'International Tables Vol C Tables 4.2.6.8 and 6.1.1.4'
H H 0.0000 0.0000 'International Tables Vol C Tables 4.2.6.8 and 6.1.1.4'
O O 0.0106 0.0060 'International Tables Vol C Tables 4.2.6.8 and 6.1.1.4'
Cl Cl 0.1484 0.1585 'International Tables Vol C Tables 4.2.6.8 and 6.1.1.4'
Y Y -2.7962 3.5667 'International Tables Vol C Tables 4.2.6.8 and 6.1.1.4'
Fe Fe 0.3463 0.8444 'International Tables Vol C Tables 4.2.6.8 and 6.1.1.4'
S S 0.1246 0.1234 'International Tables Vol C Tables 4.2.6.8 and 6.1.1.4'

loop_
_geom_angle_atom_site_label_1
_geom_angle_atom_site_label_2
_geom_angle_atom_site_label_3
_geom_angle
_geom_angle_site_symmetry_1
_geom_angle_site_symmetry_3
O1 Y1 O2 112.32(10) . .
O1 Y1 Cl1 97.86(7) . 2
O2 Y1 Cl1 90.80(7) . 2
O1 Y1 Cl1 101.44(7) . .
O2 Y1 Cl1 145.99(7) . .
Cl1 Y1 Cl1 80.39(4) 2 .
O1 Y1 S1 70.61(7) . .
O2 Y1 S1 101.25(7) . .
Cl1 Y1 S1 165.74(3) 2 .
Cl1 Y1 S1 93.44(3) . .
O1 Y1 S2 155.77(7) . .
O2 Y1 S2 75.31(7) . .
Cl1 Y1 S2 105.15(3) 2 .
Cl1 Y1 S2 75.49(3) . .
S1 Y1 S2 85.47(3) . .
O4 Y2 O3 112.04(10) . .
O4 Y2 Cl2 97.08(7) . 2_655
O3 Y2 Cl2 91.56(7) . 2_655
O4 Y2 Cl2 101.21(8) . .
O3 Y2 Cl2 146.62(7) . .
Cl2 Y2 Cl2 81.26(4) 2_655 .
O4 Y2 S4 70.95(7) . .
O3 Y2 S4 100.89(8) . .
Cl2 Y2 S4 165.21(3) 2_655 .
Cl2 Y2 S4 92.35(3) . .
O4 Y2 S3 156.92(7) . .
O3 Y2 S3 75.57(7) . .
Cl2 Y2 S3 104.62(3) 2_655 .
Cl2 Y2 S3 74.86(3) . .
S4 Y2 S3 86.36(3) . .
O4 Y2 Y2 94.49(7) . 2_655
O3 Y2 Y2 129.66(7) . 2_655
Cl2 Y2 Y2 41.53(2) 2_655 2_655
Cl2 Y2 Y2 40.91(2) . 2_655
S4 Y2 Y2 128.58(2) . 2_655
S3 Y2 Y2 96.55(2) . 2_655
C6 Fe1 C1 114.75(15) . .
C6 Fe1 C5 106.99(16) . .
C1 Fe1 C5 41.18(15) . .
C6 Fe1 C10 41.33(15) . .
C1 Fe1 C10 147.12(17) . .
C5 Fe1 C10 114.30(18) . .
C6 Fe1 C7 41.60(16) . .
C1 Fe1 C7 108.12(16) . .
C5 Fe1 C7 130.83(15) . .
C10 Fe1 C7 69.58(17) . .
C6 Fe1 C2 148.03(15) . .
C1 Fe1 C2 41.22(15) . .
C5 Fe1 C2 69.22(16) . .
C10 Fe1 C2 170.09(15) . .
C7 Fe1 C2 115.79(17) . .
C6 Fe1 C3 169.75(17) . .
C1 Fe1 C3 68.65(15) . .
C5 Fe1 C3 68.73(16) . .
C10 Fe1 C3 130.87(16) . .
C7 Fe1 C3 148.08(17) . .
C2 Fe1 C3 40.45(15) . .
C6 Fe1 C4 130.67(17) . .
C1 Fe1 C4 68.74(16) . .
C5 Fe1 C4 41.08(14) . .
C10 Fe1 C4 107.89(18) . .
C7 Fe1 C4 170.54(16) . .
C2 Fe1 C4 68.20(17) . .
C3 Fe1 C4 40.19(17) . .
C6 Fe1 C9 68.84(16) . .
C1 Fe1 C9 170.87(19) . .
C5 Fe1 C9 147.33(19) . .
C10 Fe1 C9 40.82(18) . .
C7 Fe1 C9 68.53(18) . .
C2 Fe1 C9 131.65(17) . .
C3 Fe1 C9 109.38(16) . .
C4 Fe1 C9 115.94(18) . .
C6 Fe1 C8 68.62(17) . .
C1 Fe1 C8 131.84(18) . .
C5 Fe1 C8 170.39(17) . .
C10 Fe1 C8 68.52(19) . .
C7 Fe1 C8 40.36(16) . .
C2 Fe1 C8 109.64(18) . .
C3 Fe1 C8 117.03(17) . .
C4 Fe1 C8 148.14(17) . .
C9 Fe1 C8 40.32(19) . .
C71 Fe2 C76 114.46(15) . .
C71 Fe2 C72 40.97(15) . .
C76 Fe2 C72 109.88(16) . .
C71 Fe2 C75 41.46(14) . .
C76 Fe2 C75 145.29(16) . .
C72 Fe2 C75 69.28(16) . .
C71 Fe2 C77 108.83(16) . .
C76 Fe2 C77 41.24(16) . .
C72 Fe2 C77 134.10(16) . .
C75 Fe2 C77 113.16(17) . .
C71 Fe2 C78 133.27(18) . .
C76 Fe2 C78 68.97(16) . .
C72 Fe2 C78 173.65(17) . .
C75 Fe2 C78 107.88(17) . .
C77 Fe2 C78 41.06(15) . .
C71 Fe2 C79 172.66(17) . .
C76 Fe2 C79 68.59(15) . .
C72 Fe2 C79 145.52(18) . .
C75 Fe2 C79 132.38(16) . .
C77 Fe2 C79 68.68(17) . .
C78 Fe2 C79 40.47(18) . .
C71 Fe2 C73 68.58(16) . .
C76 Fe2 C73 134.88(18) . .
C72 Fe2 C73 40.95(16) . .
C75 Fe2 C73 68.29(18) . .
C77 Fe2 C73 174.64(16) . .
C78 Fe2 C73 144.08(17) . .
C79 Fe2 C73 114.48(18) . .
C71 Fe2 C80 145.96(16) . .
C76 Fe2 C80 41.32(15) . .
C72 Fe2 C80 114.80(17) . .
C75 Fe2 C80 172.00(15) . .
C77 Fe2 C80 69.46(18) . .
C78 Fe2 C80 68.76(19) . .
C79 Fe2 C80 40.54(16) . .
C73 Fe2 C80 109.84(18) . .
C71 Fe2 C74 68.48(16) . .
C76 Fe2 C74 174.00(17) . .
C72 Fe2 C74 68.57(17) . .
C75 Fe2 C74 40.26(16) . .
C77 Fe2 C74 143.90(17) . .
C78 Fe2 C74 113.23(17) . .
C79 Fe2 C74 109.17(16) . .
C73 Fe2 C74 40.29(17) . .
C80 Fe2 C74 133.47(17) . .
Y1 Cl1 Y1 97.98(4) 2 .
Y2 Cl2 Y2 97.56(3) 2_655 .
C1 S1 C11 100.27(17) . .
C1 S1 Y1 118.19(13) . .
C11 S1 Y1 95.10(13) . .
C6 S2 C26 103.91(18) . .
C6 S2 Y1 118.90(14) . .
C26 S2 Y1 94.22(13) . .
C71 S3 C41 104.65(17) . .
C71 S3 Y2 120.67(13) . .
C41 S3 Y2 94.98(12) . .
C76 S4 C56 100.50(17) . .
C76 S4 Y2 118.12(13) . .
C56 S4 Y2 95.56(12) . .
C25 O1 Y1 157.3(2) . .
C40 O2 Y1 153.3(2) . .
C55 O3 Y2 154.3(2) . .
C70 O4 Y2 157.2(2) . .
C5 C1 C2 108.6(3) . .
C5 C1 S1 127.2(3) . .
C2 C1 S1 124.2(3) . .
C5 C1 Fe1 70.3(2) . .
C2 C1 Fe1 70.5(2) . .
S1 C1 Fe1 123.5(2) . .
C3 C2 C1 107.5(4) . .
C3 C2 Fe1 70.2(2) . .
C1 C2 Fe1 68.3(2) . .
C3 C2 H2 126.3 . .
C1 C2 H2 126.3 . .
Fe1 C2 H2 126.3 . .
C4 C3 C2 108.6(3) . .
C4 C3 Fe1 69.9(2) . .
C2 C3 Fe1 69.4(2) . .
C4 C3 H3 125.7 . .
C2 C3 H3 125.7 . .
Fe1 C3 H3 125.7 . .
C3 C4 C5 108.4(4) . .
C3 C4 Fe1 69.9(2) . .
C5 C4 Fe1 68.8(2) . .
C3 C4 H4 125.8 . .
C5 C4 H4 125.8 . .
Fe1 C4 H4 125.8 . .
C1 C5 C4 106.9(4) . .
C1 C5 Fe1 68.6(2) . .
C4 C5 Fe1 70.2(2) . .
C1 C5 H5 126.6 . .
C4 C5 H5 126.6 . .
Fe1 C5 H5 126.6 . .
C10 C6 C7 108.5(4) . .
C10 C6 S2 124.0(3) . .
C7 C6 S2 127.2(3) . .
C10 C6 Fe1 70.4(2) . .
C7 C6 Fe1 70.3(2) . .
S2 C6 Fe1 120.3(2) . .
C8 C7 C6 107.1(4) . .
C8 C7 Fe1 70.5(2) . .
C6 C7 Fe1 68.1(2) . .
C8 C7 H7 126.5 . .
C6 C7 H7 126.5 . .
Fe1 C7 H7 126.5 . .
C7 C8 C9 109.0(4) . .
C7 C8 Fe1 69.1(2) . .
C9 C8 Fe1 69.7(3) . .
C7 C8 H8 125.5 . .
C9 C8 H8 125.5 . .
Fe1 C8 H8 125.5 . .
C8 C9 C10 108.3(4) . .
C8 C9 Fe1 70.0(3) . .
C10 C9 Fe1 69.0(2) . .
C8 C9 H9 125.8 . .
C10 C9 H9 125.8 . .
Fe1 C9 H9 125.8 . .
C9 C10 C6 107.1(4) . .
C9 C10 Fe1 70.2(2) . .
C6 C10 Fe1 68.2(2) . .
C9 C10 H10 126.5 . .
C6 C10 H10 126.5 . .
Fe1 C10 H10 126.5 . .
C12 C11 S1 111.1(3) . .
C12 C11 H11A 109.4 . .
S1 C11 H11A 109.4 . .
C12 C11 H11B 109.4 . .
S1 C11 H11B 109.4 . .
H11A C11 H11B 108.0 . .
C13 C12 C25 121.1(3) . .
C13 C12 C11 119.6(3) . .
C25 C12 C11 119.1(3) . .
C12 C13 C14 121.0(3) . .
C12 C13 H13 119.5 . .
C14 C13 H13 119.5 . .
C13 C14 C19 116.8(3) . .
C13 C14 C15 123.7(3) . .
C19 C14 C15 119.5(3) . .
C16 C15 C14 109.7(4) . .
C16 C15 C18 110.2(4) . .
C14 C15 C18 112.0(3) . .
C16 C15 C17 108.7(4) . .
C14 C15 C17 109.1(4) . .
C18 C15 C17 107.1(4) . .
C15 C16 H16A 109.5 . .
C15 C16 H16B 109.5 . .
H16A C16 H16B 109.5 . .
C15 C16 H16C 109.5 . .
H16A C16 H16C 109.5 . .
H16B C16 H16C 109.5 . .
C15 C17 H17A 109.5 . .
C15 C17 H17B 109.5 . .
H17A C17 H17B 109.5 . .
C15 C17 H17C 109.5 . .
H17A C17 H17C 109.5 . .
H17B C17 H17C 109.5 . .
C15 C18 H18A 109.5 . .
C15 C18 H18B 109.5 . .
H18A C18 H18B 109.5 . .
C15 C18 H18C 109.5 . .
H18A C18 H18C 109.5 . .
H18B C18 H18C 109.5 . .
C20 C19 C14 124.2(3) . .
C20 C19 H19 117.9 . .
C14 C19 H19 117.9 . .
C19 C20 C25 117.7(3) . .
C19 C20 C21 120.9(3) . .
C25 C20 C21 121.4(3) . .
C23 C21 C20 110.6(3) . .
C23 C21 C22 107.0(3) . .
C20 C21 C22 112.1(3) . .
C23 C21 C24 111.1(3) . .
C20 C21 C24 108.8(3) . .
C22 C21 C24 107.2(3) . .
C21 C22 H22A 109.5 . .
C21 C22 H22B 109.5 . .
H22A C22 H22B 109.5 . .
C21 C22 H22C 109.5 . .
H22A C22 H22C 109.5 . .
H22B C22 H22C 109.5 . .
C21 C23 H23A 109.5 . .
C21 C23 H23B 109.5 . .
H23A C23 H23B 109.5 . .
C21 C23 H23C 109.5 . .
H23A C23 H23C 109.5 . .
H23B C23 H23C 109.5 . .
C21 C24 H24A 109.5 . .
C21 C24 H24B 109.5 . .
H24A C24 H24B 109.5 . .
C21 C24 H24C 109.5 . .
H24A C24 H24C 109.5 . .
H24B C24 H24C 109.5 . .
O1 C25 C20 123.0(3) . .
O1 C25 C12 117.8(3) . .
C20 C25 C12 119.2(3) . .
C27 C26 S2 116.8(3) . .
C27 C26 H26A 108.1 . .
S2 C26 H26A 108.1 . .
C27 C26 H26B 108.1 . .
S2 C26 H26B 108.1 . .
H26A C26 H26B 107.3 . .
C28 C27 C40 120.5(4) . .
C28 C27 C26 119.4(3) . .
C40 C27 C26 120.1(3) . .
C27 C28 C29 121.8(4) . .
C27 C28 H28 119.1 . .
C29 C28 H28 119.1 . .
C28 C29 C34 116.6(4) . .
C28 C29 C30 120.8(4) . .
C34 C29 C30 122.5(4) . .
C33 C30 C31 107.5(4) . .
C33 C30 C29 110.9(3) . .
C31 C30 C29 112.1(4) . .
C33 C30 C32 108.9(4) . .
C31 C30 C32 108.8(4) . .
C29 C30 C32 108.6(4) . .
C30 C31 H31A 109.5 . .
C30 C31 H31B 109.5 . .
H31A C31 H31B 109.5 . .
C30 C31 H31C 109.5 . .
H31A C31 H31C 109.5 . .
H31B C31 H31C 109.5 . .
C30 C32 H32A 109.5 . .
C30 C32 H32B 109.5 . .
H32A C32 H32B 109.5 . .
C30 C32 H32C 109.5 . .
H32A C32 H32C 109.5 . .
H32B C32 H32C 109.5 . .
C30 C33 H33A 109.5 . .
C30 C33 H33B 109.5 . .
H33A C33 H33B 109.5 . .
C30 C33 H33C 109.5 . .
H33A C33 H33C 109.5 . .
H33B C33 H33C 109.5 . .
C35 C34 C29 124.0(4) . .
C35 C34 H34 118.0 . .
C29 C34 H34 118.0 . .
C34 C35 C40 117.7(4) . .
C34 C35 C36 121.0(3) . .
C40 C35 C36 121.3(3) . .
C35 C36 C38 109.5(3) . .
C35 C36 C39 111.6(3) . .
C38 C36 C39 109.5(3) . .
C35 C36 C37 112.0(3) . .
C38 C36 C37 107.4(3) . .
C39 C36 C37 106.7(3) . .
C36 C37 H37A 109.5 . .
C36 C37 H37B 109.5 . .
H37A C37 H37B 109.5 . .
C36 C37 H37C 109.5 . .
H37A C37 H37C 109.5 . .
H37B C37 H37C 109.5 . .
C36 C38 H38A 109.5 . .
C36 C38 H38B 109.5 . .
H38A C38 H38B 109.5 . .
C36 C38 H38C 109.5 . .
H38A C38 H38C 109.5 . .
H38B C38 H38C 109.5 . .
C36 C39 H39A 109.5 . .
C36 C39 H39B 109.5 . .
H39A C39 H39B 109.5 . .
C36 C39 H39C 109.5 . .
H39A C39 H39C 109.5 . .
H39B C39 H39C 109.5 . .
O2 C40 C35 122.1(3) . .
O2 C40 C27 118.5(3) . .
C35 C40 C27 119.4(3) . .
C42 C41 S3 117.8(3) . .
C42 C41 H41A 107.8 . .
S3 C41 H41A 107.8 . .
C42 C41 H41B 107.8 . .
S3 C41 H41B 107.8 . .
H41A C41 H41B 107.2 . .
C43 C42 C55 120.0(3) . .
C43 C42 C41 118.8(3) . .
C55 C42 C41 121.0(3) . .
C44 C43 C42 121.9(3) . .
C44 C43 H43 119.1 . .
C42 C43 H43 119.1 . .
C49 C44 C43 117.0(3) . .
C49 C44 C45 123.3(3) . .
C43 C44 C45 119.7(3) . .
C48 C45 C44 113.1(3) . .
C48 C45 C47 107.6(3) . .
C44 C45 C47 109.0(3) . .
C48 C45 C46 107.9(4) . .
C44 C45 C46 110.2(3) . .
C47 C45 C46 108.9(3) . .
C45 C46 H46A 109.5 . .
C45 C46 H46B 109.5 . .
H46A C46 H46B 109.5 . .
C45 C46 H46C 109.5 . .
H46A C46 H46C 109.5 . .
H46B C46 H46C 109.5 . .
C45 C47 H47A 109.5 . .
C45 C47 H47B 109.5 . .
H47A C47 H47B 109.5 . .
C45 C47 H47C 109.5 . .
H47A C47 H47C 109.5 . .
H47B C47 H47C 109.5 . .
C45 C48 H48A 109.5 . .
C45 C48 H48B 109.5 . .
H48A C48 H48B 109.5 . .
C45 C48 H48C 109.5 . .
H48A C48 H48C 109.5 . .
H48B C48 H48C 109.5 . .
C44 C49 C50 124.1(4) . .
C44 C49 H49 118.0 . .
C50 C49 H49 118.0 . .
C49 C50 C55 117.1(3) . .
C49 C50 C51 121.7(3) . .
C55 C50 C51 121.1(3) . .
C54 C51 C53 107.3(3) . .
C54 C51 C52 106.5(3) . .
C53 C51 C52 110.7(3) . .
C54 C51 C50 112.2(3) . .
C53 C51 C50 109.5(3) . .
C52 C51 C50 110.6(3) . .
C51 C52 H52A 109.5 . .
C51 C52 H52B 109.5 . .
H52A C52 H52B 109.5 . .
C51 C52 H52C 109.5 . .
H52A C52 H52C 109.5 . .
H52B C52 H52C 109.5 . .
C51 C53 H53A 109.5 . .
C51 C53 H53B 109.5 . .
H53A C53 H53B 109.5 . .
C51 C53 H53C 109.5 . .
H53A C53 H53C 109.5 . .
H53B C53 H53C 109.5 . .
C51 C54 H54A 109.5 . .
C51 C54 H54B 109.5 . .
H54A C54 H54B 109.5 . .
C51 C54 H54C 109.5 . .
H54A C54 H54C 109.5 . .
H54B C54 H54C 109.5 . .
O3 C55 C42 118.2(3) . .
O3 C55 C50 122.0(3) . .
C42 C55 C50 119.8(3) . .
C57 C56 S4 111.9(3) . .
C57 C56 H56A 109.2 . .
S4 C56 H56A 109.2 . .
C57 C56 H56B 109.2 . .
S4 C56 H56B 109.2 . .
H56A C56 H56B 107.9 . .
C58 C57 C70 120.7(3) . .
C58 C57 C56 119.9(3) . .
C70 C57 C56 119.1(3) . .
C59 C58 C57 121.5(3) . .
C59 C58 H58 119.3 . .
C57 C58 H58 119.3 . .
C58 C59 C64 116.9(3) . .
C58 C59 C60 123.7(3) . .
C64 C59 C60 119.4(3) . .
C61 C60 C63 108.6(4) . .
C61 C60 C59 112.3(3) . .
C63 C60 C59 109.5(3) . .
C61 C60 C62 108.2(4) . .
C63 C60 C62 109.4(4) . .
C59 C60 C62 108.9(3) . .
C60 C61 H61A 109.5 . .
C60 C61 H61B 109.5 . .
H61A C61 H61B 109.5 . .
C60 C61 H61C 109.5 . .
H61A C61 H61C 109.5 . .
H61B C61 H61C 109.5 . .
C60 C62 H62A 109.5 . .
C60 C62 H62B 109.5 . .
H62A C62 H62B 109.5 . .
C60 C62 H62C 109.5 . .
H62A C62 H62C 109.5 . .
H62B C62 H62C 109.5 . .
C60 C63 H63A 109.5 . .
C60 C63 H63B 109.5 . .
H63A C63 H63B 109.5 . .
C60 C63 H63C 109.5 . .
H63A C63 H63C 109.5 . .
H63B C63 H63C 109.5 . .
C59 C64 C65 124.7(3) . .
C59 C64 H64 117.7 . .
C65 C64 H64 117.7 . .
C64 C65 C70 116.9(3) . .
C64 C65 C66 121.8(3) . .
C70 C65 C66 121.2(3) . .
C68 C66 C69 107.6(3) . .
C68 C66 C67 111.5(3) . .
C69 C66 C67 107.1(3) . .
C68 C66 C65 108.7(3) . .
C69 C66 C65 111.5(3) . .
C67 C66 C65 110.4(3) . .
C66 C67 H67A 109.5 . .
C66 C67 H67B 109.5 . .
H67A C67 H67B 109.5 . .
C66 C67 H67C 109.5 . .
H67A C67 H67C 109.5 . .
H67B C67 H67C 109.5 . .
C66 C68 H68A 109.5 . .
C66 C68 H68B 109.5 . .
H68A C68 H68B 109.5 . .
C66 C68 H68C 109.5 . .
H68A C68 H68C 109.5 . .
H68B C68 H68C 109.5 . .
C66 C69 H69A 109.5 . .
C66 C69 H69B 109.5 . .
H69A C69 H69B 109.5 . .
C66 C69 H69C 109.5 . .
H69A C69 H69C 109.5 . .
H69B C69 H69C 109.5 . .
O4 C70 C57 118.1(3) . .
O4 C70 C65 122.6(3) . .
C57 C70 C65 119.3(3) . .
C72 C71 C75 108.6(3) . .
C72 C71 S3 128.5(3) . .
C75 C71 S3 122.6(3) . .
C72 C71 Fe2 70.3(2) . .
C75 C71 Fe2 70.3(2) . .
S3 C71 Fe2 121.1(2) . .
C71 C72 C73 107.2(4) . .
C71 C72 Fe2 68.7(2) . .
C73 C72 Fe2 70.2(2) . .
C71 C72 H72 126.4 . .
C73 C72 H72 126.4 . .
Fe2 C72 H72 126.4 . .
C74 C73 C72 108.3(4) . .
C74 C73 Fe2 70.2(2) . .
C72 C73 Fe2 68.8(2) . .
C74 C73 H73 125.9 . .
C72 C73 H73 125.9 . .
Fe2 C73 H73 125.9 . .
C75 C74 C73 108.6(4) . .
C75 C74 Fe2 69.1(2) . .
C73 C74 Fe2 69.5(2) . .
C75 C74 H74 125.7 . .
C73 C74 H74 125.7 . .
Fe2 C74 H74 125.7 . .
C74 C75 C71 107.2(4) . .
C74 C75 Fe2 70.6(2) . .
C71 C75 Fe2 68.2(2) . .
C74 C75 H75 126.4 . .
C71 C75 H75 126.4 . .
Fe2 C75 H75 126.4 . .
C77 C76 C80 108.8(3) . .
C77 C76 S4 127.5(3) . .
C80 C76 S4 123.7(3) . .
C77 C76 Fe2 70.2(2) . .
C80 C76 Fe2 70.4(2) . .
S4 C76 Fe2 126.1(2) . .
C76 C77 C78 106.9(4) . .
C76 C77 Fe2 68.6(2) . .
C78 C77 Fe2 69.5(2) . .
C76 C77 H77 126.5 . .
C78 C77 H77 126.5 . .
Fe2 C77 H77 126.5 . .
C79 C78 C77 108.3(4) . .
C79 C78 Fe2 70.0(2) . .
C77 C78 Fe2 69.5(2) . .
C79 C78 H78 125.9 . .
C77 C78 H78 125.9 . .
Fe2 C78 H78 125.9 . .
C78 C79 C80 109.2(4) . .
C78 C79 Fe2 69.5(2) . .
C80 C79 Fe2 69.8(2) . .
C78 C79 H79 125.4 . .
C80 C79 H79 125.4 . .
Fe2 C79 H79 125.4 . .
C79 C80 C76 106.8(4) . .
C79 C80 Fe2 69.7(2) . .
C76 C80 Fe2 68.3(2) . .
C79 C80 H80 126.6 . .
C76 C80 H80 126.6 . .
Fe2 C80 H80 126.6 . .

loop_
_geom_bond_atom_site_label_1
_geom_bond_atom_site_label_2
_geom_bond_distance
_geom_bond_site_symmetry_2
Y1 O1 2.072(3) .
Y1 O2 2.072(3) .
Y1 Cl1 2.6882(11) 2
Y1 Cl1 2.7115(12) .
Y1 S1 2.8702(11) .
Y1 S2 2.9713(12) .
Y2 O4 2.061(2) .
Y2 O3 2.065(2) .
Y2 Cl2 2.6793(11) 2_655
Y2 Cl2 2.7123(12) .
Y2 S4 2.8531(12) .
Y2 S3 2.9577(12) .
Y2 Y2 4.0557(13) 2_655
Fe1 C6 2.011(4) .
Fe1 C1 2.013(4) .
Fe1 C5 2.035(4) .
Fe1 C10 2.040(4) .
Fe1 C7 2.041(4) .
Fe1 C2 2.043(4) .
Fe1 C3 2.053(4) .
Fe1 C4 2.054(4) .
Fe1 C9 2.056(4) .
Fe1 C8 2.060(4) .
Fe2 C71 2.011(4) .
Fe2 C76 2.023(4) .
Fe2 C72 2.032(4) .
Fe2 C75 2.040(4) .
Fe2 C77 2.044(4) .
Fe2 C78 2.044(4) .
Fe2 C79 2.050(4) .
Fe2 C73 2.051(4) .
Fe2 C80 2.051(4) .
Fe2 C74 2.059(4) .
Cl1 Y1 2.6882(11) 2
Cl2 Y2 2.6793(11) 2_655
S1 C1 1.759(4) .
S1 C11 1.844(4) .
S2 C6 1.756(4) .
S2 C26 1.835(4) .
S3 C71 1.764(4) .
S3 C41 1.831(4) .
S4 C76 1.756(4) .
S4 C56 1.848(4) .
O1 C25 1.339(4) .
O2 C40 1.351(4) .
O3 C55 1.349(4) .
O4 C70 1.348(4) .
C1 C5 1.424(5) .
C1 C2 1.428(5) .
C2 C3 1.416(5) .
C2 H2 1.0000 .
C3 C4 1.411(6) .
C3 H3 1.0000 .
C4 C5 1.435(5) .
C4 H4 1.0000 .
C5 H5 1.0000 .
C6 C10 1.430(5) .
C6 C7 1.439(6) .
C7 C8 1.415(6) .
C7 H7 1.0000 .
C8 C9 1.419(7) .
C8 H8 1.0000 .
C9 C10 1.429(6) .
C9 H9 1.0000 .
C10 H10 1.0000 .
C11 C12 1.504(5) .
C11 H11A 0.9900 .
C11 H11B 0.9900 .
C12 C13 1.388(5) .
C12 C25 1.408(5) .
C13 C14 1.393(5) .
C13 H13 0.9500 .
C14 C19 1.399(5) .
C14 C15 1.524(5) .
C15 C16 1.510(6) .
C15 C18 1.536(5) .
C15 C17 1.545(6) .
C16 H16A 0.9800 .
C16 H16B 0.9800 .
C16 H16C 0.9800 .
C17 H17A 0.9800 .
C17 H17B 0.9800 .
C17 H17C 0.9800 .
C18 H18A 0.9800 .
C18 H18B 0.9800 .
C18 H18C 0.9800 .
C19 C20 1.391(5) .
C19 H19 0.9500 .
C20 C25 1.407(5) .
C20 C21 1.533(5) .
C21 C23 1.521(5) .
C21 C22 1.535(5) .
C21 C24 1.548(6) .
C22 H22A 0.9800 .
C22 H22B 0.9800 .
C22 H22C 0.9800 .
C23 H23A 0.9800 .
C23 H23B 0.9800 .
C23 H23C 0.9800 .
C24 H24A 0.9800 .
C24 H24B 0.9800 .
C24 H24C 0.9800 .
C26 C27 1.505(5) .
C26 H26A 0.9900 .
C26 H26B 0.9900 .
C27 C28 1.382(5) .
C27 C40 1.410(5) .
C28 C29 1.385(6) .
C28 H28 0.9500 .
C29 C34 1.402(6) .
C29 C30 1.536(5) .
C30 C33 1.528(6) .
C30 C31 1.531(6) .
C30 C32 1.537(6) .
C31 H31A 0.9800 .
C31 H31B 0.9800 .
C31 H31C 0.9800 .
C32 H32A 0.9800 .
C32 H32B 0.9800 .
C32 H32C 0.9800 .
C33 H33A 0.9800 .
C33 H33B 0.9800 .
C33 H33C 0.9800 .
C34 C35 1.391(5) .
C34 H34 0.9500 .
C35 C40 1.407(5) .
C35 C36 1.534(5) .
C36 C38 1.542(5) .
C36 C39 1.550(5) .
C36 C37 1.552(6) .
C37 H37A 0.9800 .
C37 H37B 0.9800 .
C37 H37C 0.9800 .
C38 H38A 0.9800 .
C38 H38B 0.9800 .
C38 H38C 0.9800 .
C39 H39A 0.9800 .
C39 H39B 0.9800 .
C39 H39C 0.9800 .
C41 C42 1.500(5) .
C41 H41A 0.9900 .
C41 H41B 0.9900 .
C42 C43 1.391(5) .
C42 C55 1.405(5) .
C43 C44 1.388(5) .
C43 H43 0.9500 .
C44 C49 1.384(5) .
C44 C45 1.535(5) .
C45 C48 1.530(6) .
C45 C47 1.536(6) .
C45 C46 1.538(6) .
C46 H46A 0.9800 .
C46 H46B 0.9800 .
C46 H46C 0.9800 .
C47 H47A 0.9800 .
C47 H47B 0.9800 .
C47 H47C 0.9800 .
C48 H48A 0.9800 .
C48 H48B 0.9800 .
C48 H48C 0.9800 .
C49 C50 1.406(5) .
C49 H49 0.9500 .
C50 C55 1.413(5) .
C50 C51 1.543(5) .
C51 C54 1.535(6) .
C51 C53 1.536(6) .
C51 C52 1.541(5) .
C52 H52A 0.9800 .
C52 H52B 0.9800 .
C52 H52C 0.9800 .
C53 H53A 0.9800 .
C53 H53B 0.9800 .
C53 H53C 0.9800 .
C54 H54A 0.9800 .
C54 H54B 0.9800 .
C54 H54C 0.9800 .
C56 C57 1.509(5) .
C56 H56A 0.9900 .
C56 H56B 0.9900 .
C57 C58 1.386(5) .
C57 C70 1.401(5) .
C58 C59 1.379(5) .
C58 H58 0.9500 .
C59 C64 1.387(5) .
C59 C60 1.542(5) .
C60 C61 1.522(5) .
C60 C63 1.538(6) .
C60 C62 1.544(6) .
C61 H61A 0.9800 .
C61 H61B 0.9800 .
C61 H61C 0.9800 .
C62 H62A 0.9800 .
C62 H62B 0.9800 .
C62 H62C 0.9800 .
C63 H63A 0.9800 .
C63 H63B 0.9800 .
C63 H63C 0.9800 .
C64 C65 1.388(5) .
C64 H64 0.9500 .
C65 C70 1.415(5) .
C65 C66 1.539(5) .
C66 C68 1.536(6) .
C66 C69 1.538(5) .
C66 C67 1.539(5) .
C67 H67A 0.9800 .
C67 H67B 0.9800 .
C67 H67C 0.9800 .
C68 H68A 0.9800 .
C68 H68B 0.9800 .
C68 H68C 0.9800 .
C69 H69A 0.9800 .
C69 H69B 0.9800 .
C69 H69C 0.9800 .
C71 C72 1.415(5) .
C71 C75 1.434(5) .
C72 C73 1.428(6) .
C72 H72 1.0000 .
C73 C74 1.416(6) .
C73 H73 1.0000 .
C74 C75 1.411(6) .
C74 H74 1.0000 .
C75 H75 1.0000 .
C76 C77 1.432(6) .
C76 C80 1.437(6) .
C77 C78 1.434(5) .
C77 H77 1.0000 .
C78 C79 1.416(6) .
C78 H78 1.0000 .
C79 C80 1.421(6) .
C79 H79 1.0000 .
C80 H80 1.0000 .

loop_
_platon_squeeze_void_nr
_platon_squeeze_void_average_x
_platon_squeeze_void_average_y
_platon_squeeze_void_average_z
_platon_squeeze_void_volume
_platon_squeeze_void_count_electrons
_platon_squeeze_void_content
1 -0.004 -0.000 -0.000 799 121 ' '
2 0.367 -0.000 0.500 799 122 ' '
3 -0.000 0.115 0.250 11 2 ' '
4 0.500 0.208 0.750 7 1 ' '
5 1.000 0.316 0.250 15 2 ' '
6 0.500 0.420 0.750 16 1 ' '
7 0.500 0.580 0.250 16 3 ' '
8 -0.000 0.684 0.750 15 2 ' '
9 0.500 0.792 0.250 7 1 ' '
10 1.000 0.885 0.750 11 1 ' '
